data_7039895
loop_
_publ_author_name
'Jimenez, Jorge'
'Chakraborty, Indranil'
'Carrington, Samantha J.'
'Mascharak, Pradip K.'

_publ_section_title
;
 Light-triggered CO delivery by a water-soluble and biocompatible
 manganese photoCORM.
;
_journal_issue 33
_journal_name_full 'Dalton transactions (Cambridge, England : 2003)'
_journal_page_first 13204
_journal_page_last 13213
_journal_paper_doi 10.1039/c6dt01358a
_journal_volume 45
_journal_year 2016
_chemical_formula_sum 'C19 H20 Br Mn N2 O3'
_chemical_formula_weight 459.22
_chemical_name_systematic '[MnBr(CO)3(adamant)]'
_chemical_properties_physical Light-sensitive
_space_group_crystal_system monoclinic
_space_group_IT_number 14
_space_group_name_Hall '-P 2yn'
_space_group_name_H-M_alt 'P 1 21/n 1'
_symmetry_space_group_name_Hall '-P 2yn'
_symmetry_space_group_name_H-M 'P 1 21/n 1'
_atom_sites_solution_hydrogens geom
_audit_creation_method SHELXL-2014/7
_audit_update_record
;
2016-02-07 deposited with the CCDC.
2016-07-12 downloaded from the CCDC.
;
_cell_angle_alpha 90
_cell_angle_beta 113.986(2)
_cell_angle_gamma 90
_cell_formula_units_Z 4
_cell_length_a 15.428(3)
_cell_length_b 7.2853(15)
_cell_length_c 18.627(4)
_cell_measurement_reflns_used 6723
_cell_measurement_temperature 273(2)
_cell_measurement_theta_max 24.99
_cell_measurement_theta_min 2.39
_cell_volume 1912.8(7)
_computing_cell_refinement 'Bruker SAINT'
_computing_data_collection 'Bruker APEX2'
_computing_data_reduction 'Bruker SAINT'
_computing_molecular_graphics 'Bruker SHELXTL'
_computing_publication_material 'Bruker SHELXTL'
_computing_structure_refinement 'SHELXL-2014/7 (Sheldrick, 2014)'
_computing_structure_solution 'SHELXS-97 (Sheldrick 2008)'
_diffrn_ambient_temperature 273(2)
_diffrn_measured_fraction_theta_full 0.986
_diffrn_measured_fraction_theta_max 0.986
_diffrn_measurement_device_type 'Bruker APEX-II CCD'
_diffrn_measurement_method '\w scans'
_diffrn_radiation_type MoK\a
_diffrn_radiation_wavelength 0.71073
_diffrn_reflns_av_R_equivalents 0.0484
_diffrn_reflns_av_unetI/netI 0.0384
_diffrn_reflns_Laue_measured_fraction_full 0.986
_diffrn_reflns_Laue_measured_fraction_max 0.986
_diffrn_reflns_limit_h_max 18
_diffrn_reflns_limit_h_min -18
_diffrn_reflns_limit_k_max 8
_diffrn_reflns_limit_k_min -8
_diffrn_reflns_limit_l_max 22
_diffrn_reflns_limit_l_min -22
_diffrn_reflns_number 15394
_diffrn_reflns_point_group_measured_fraction_full 0.986
_diffrn_reflns_point_group_measured_fraction_max 0.986
_diffrn_reflns_theta_full 25.242
_diffrn_reflns_theta_max 25.246
_diffrn_reflns_theta_min 2.890
_exptl_absorpt_coefficient_mu 2.799
_exptl_absorpt_correction_T_max 0.7452
_exptl_absorpt_correction_T_min 0.4388
_exptl_absorpt_correction_type multi-scan
_exptl_absorpt_process_details SADABS
_exptl_crystal_colour orange
_exptl_crystal_density_diffrn 1.595
_exptl_crystal_description block
_exptl_crystal_F_000 928
_exptl_crystal_size_max 0.18
_exptl_crystal_size_mid 0.15
_exptl_crystal_size_min 0.10
_refine_diff_density_max 0.898
_refine_diff_density_min -0.859
_refine_diff_density_rms 0.090
_refine_ls_extinction_method none
_refine_ls_goodness_of_fit_ref 1.388
_refine_ls_hydrogen_treatment constr
_refine_ls_matrix_type full
_refine_ls_number_parameters 235
_refine_ls_number_reflns 3426
_refine_ls_number_restraints 0
_refine_ls_restrained_S_all 1.388
_refine_ls_R_factor_all 0.0553
_refine_ls_R_factor_gt 0.0493
_refine_ls_shift/su_max 0.000
_refine_ls_shift/su_mean 0.000
_refine_ls_structure_factor_coef Fsqd
_refine_ls_weighting_details 'w=1/[\s^2^(Fo^2^)+(0.1000P)^2^+0.2298P] where P=(Fo^2^+2Fc^2^)/3'
_refine_ls_weighting_scheme calc
_refine_ls_wR_factor_gt 0.1759
_refine_ls_wR_factor_ref 0.1794
_reflns_Friedel_coverage 0.000
_reflns_number_gt 3055
_reflns_number_total 3426
_reflns_threshold_expression 'I > 2\s(I)'
_cod_data_source_file c6dt01358a2.cif
_cod_data_source_block xsc1639_0m-auto
_cod_depositor_comments 'Adding full bibliography for 7039895--7039897.cif.'
_cod_original_cell_volume 1912.9(7)
_cod_database_code 7039895
_shelx_shelxl_version_number 2014/7
_shelx_space_group_comment
;
The symmetry employed for this shelxl refinement is uniquely defined
by the following loop, which should always be used as a source of
symmetry information in preference to the above space-group names.
They are only intended as comments.
;

loop_
_space_group_symop_operation_xyz
'x, y, z'
'-x+1/2, y+1/2, -z+1/2'
'-x, -y, -z'
'x-1/2, -y-1/2, z-1/2'

loop_
_atom_site_label
_atom_site_type_symbol
_atom_site_fract_x
_atom_site_fract_y
_atom_site_fract_z
_atom_site_U_iso_or_equiv
_atom_site_adp_type
_atom_site_occupancy
_atom_site_site_symmetry_order
_atom_site_calc_flag
_atom_site_refinement_flags_posn
_atom_site_refinement_flags_adp
Br1 Br 0.29699(4) 0.04611(7) 0.48029(3) 0.0533(2) Uani 1 1 d . .
Mn1 Mn 0.26387(4) 0.19230(8) 0.58926(4) 0.0352(2) Uani 1 1 d . .
C1 C 0.2365(4) 0.3126(9) 0.6718(3) 0.0535(16) Uani 1 1 d . .
N2 N 0.3474(2) 0.4164(5) 0.58414(19) 0.0306(7) Uani 1 1 d . .
O3 O 0.4044(3) -0.0488(5) 0.7072(2) 0.0588(10) Uani 1 1 d . .
O2 O 0.1299(3) -0.1014(7) 0.5823(3) 0.0882(15) Uani 1 1 d . .
N1 N 0.1643(2) 0.3502(5) 0.5045(2) 0.0384(8) Uani 1 1 d . .
C4 C 0.0725(3) 0.3128(7) 0.4622(3) 0.0507(12) Uani 1 1 d . .
H4 H 0.0485 0.2020 0.4710 0.061 Uiso 1 1 calc R U
C5 C 0.0121(3) 0.4295(7) 0.4066(3) 0.0523(13) Uani 1 1 d . .
H5 H -0.0512 0.3975 0.3785 0.063 Uiso 1 1 calc R U
C6 C 0.0461(3) 0.5939(7) 0.3929(3) 0.0506(12) Uani 1 1 d . .
H6 H 0.0057 0.6771 0.3569 0.061 Uiso 1 1 calc R U
C7 C 0.1415(3) 0.6340(7) 0.4338(3) 0.0470(11) Uani 1 1 d . .
H7 H 0.1669 0.7424 0.4243 0.056 Uiso 1 1 calc R U
C8 C 0.1983(3) 0.5093(6) 0.4890(3) 0.0381(9) Uani 1 1 d . .
C9 C 0.2997(3) 0.5383(6) 0.5351(3) 0.0372(10) Uani 1 1 d . .
H9 H 0.3290 0.6447 0.5286 0.045 Uiso 1 1 calc R U
C10 C 0.4518(3) 0.4451(5) 0.6309(2) 0.0327(9) Uani 1 1 d . .
C19 C 0.4682(3) 0.4551(6) 0.7185(3) 0.0386(10) Uani 1 1 d . .
H19A H 0.4345 0.5597 0.7269 0.046 Uiso 1 1 calc R U
H19B H 0.4438 0.3448 0.7330 0.046 Uiso 1 1 calc R U
C16 C 0.5753(3) 0.4738(7) 0.7701(3) 0.0451(11) Uani 1 1 d . .
H16 H 0.5857 0.4797 0.8256 0.054 Uiso 1 1 calc R U
C15 C 0.6279(3) 0.3062(7) 0.7567(3) 0.0535(13) Uani 1 1 d . .
H15A H 0.6042 0.1946 0.7707 0.064 Uiso 1 1 calc R U
H15B H 0.6952 0.3158 0.7896 0.064 Uiso 1 1 calc R U
C14 C 0.6121(3) 0.2990(7) 0.6698(3) 0.0517(12) Uani 1 1 d . .
H14 H 0.6459 0.1927 0.6616 0.062 Uiso 1 1 calc R U
C17 C 0.5056(3) 0.2796(6) 0.6170(3) 0.0412(10) Uani 1 1 d . .
H17A H 0.4814 0.1664 0.6294 0.049 Uiso 1 1 calc R U
H17B H 0.4961 0.2753 0.5623 0.049 Uiso 1 1 calc R U
C13 C 0.6506(4) 0.4735(8) 0.6480(4) 0.0589(14) Uani 1 1 d . .
H13A H 0.6413 0.4684 0.5933 0.071 Uiso 1 1 calc R U
H13B H 0.7181 0.4845 0.6801 0.071 Uiso 1 1 calc R U
C12 C 0.5984(3) 0.6382(7) 0.6614(3) 0.0489(11) Uani 1 1 d . .
H12 H 0.6226 0.7507 0.6472 0.059 Uiso 1 1 calc R U
C18 C 0.6138(3) 0.6477(7) 0.7478(3) 0.0508(12) Uani 1 1 d . .
H18A H 0.5815 0.7544 0.7563 0.061 Uiso 1 1 calc R U
H18B H 0.6810 0.6598 0.7807 0.061 Uiso 1 1 calc R U
C11 C 0.4905(3) 0.6210(6) 0.6099(3) 0.0415(10) Uani 1 1 d . .
H11A H 0.4576 0.7266 0.6185 0.050 Uiso 1 1 calc R U
H11B H 0.4796 0.6185 0.5548 0.050 Uiso 1 1 calc R U
C3 C 0.3533(3) 0.0498(6) 0.6608(3) 0.0398(10) Uani 1 1 d . .
C2 C 0.1810(4) 0.0120(8) 0.5839(3) 0.0542(13) Uani 1 1 d . .
O1 O 0.2269(4) 0.3606(9) 0.7096(4) 0.0853(16) Uani 1 1 d . .

loop_
_atom_site_aniso_label
_atom_site_aniso_U_11
_atom_site_aniso_U_22
_atom_site_aniso_U_33
_atom_site_aniso_U_23
_atom_site_aniso_U_13
_atom_site_aniso_U_12
Br1 0.0575(4) 0.0449(4) 0.0502(4) -0.00487(19) 0.0144(3) -0.0094(2)
Mn1 0.0264(4) 0.0356(4) 0.0383(4) 0.0063(2) 0.0077(3) -0.0034(2)
C1 0.031(3) 0.064(4) 0.043(3) 0.023(3) -0.009(2) -0.015(3)
N2 0.0232(16) 0.0334(17) 0.0308(17) -0.0025(14) 0.0067(14) -0.0048(13)
O3 0.051(2) 0.063(2) 0.057(2) 0.0218(17) 0.0161(18) 0.0141(17)
O2 0.067(3) 0.088(3) 0.098(3) 0.023(3) 0.021(2) -0.040(3)
N1 0.0279(18) 0.0365(18) 0.044(2) 0.0042(15) 0.0077(15) -0.0029(15)
C4 0.031(2) 0.047(3) 0.061(3) 0.008(2) 0.005(2) -0.009(2)
C5 0.031(2) 0.065(3) 0.047(3) 0.008(2) 0.002(2) -0.007(2)
C6 0.038(3) 0.052(3) 0.045(3) 0.008(2) -0.001(2) 0.004(2)
C7 0.043(3) 0.038(2) 0.045(3) 0.0075(19) 0.003(2) -0.005(2)
C8 0.031(2) 0.037(2) 0.039(2) 0.0007(19) 0.0070(18) -0.0010(18)
C9 0.032(2) 0.036(2) 0.038(2) -0.0005(17) 0.0078(19) -0.0068(17)
C10 0.022(2) 0.036(2) 0.034(2) -0.0027(15) 0.0050(17) -0.0031(15)
C19 0.031(2) 0.047(3) 0.035(2) -0.0047(17) 0.0097(18) -0.0012(17)
C16 0.029(2) 0.054(3) 0.041(3) -0.003(2) 0.003(2) -0.0023(19)
C15 0.030(2) 0.060(3) 0.057(3) -0.009(2) 0.004(2) 0.003(2)
C14 0.030(2) 0.056(3) 0.066(3) -0.012(2) 0.017(2) 0.001(2)
C17 0.032(2) 0.045(2) 0.046(2) -0.0112(19) 0.016(2) -0.0034(18)
C13 0.029(2) 0.081(4) 0.070(4) -0.020(3) 0.024(2) -0.013(2)
C12 0.031(2) 0.051(3) 0.059(3) -0.005(2) 0.014(2) -0.012(2)
C18 0.031(2) 0.056(3) 0.053(3) -0.018(2) 0.005(2) -0.007(2)
C11 0.036(2) 0.042(2) 0.041(2) 0.0014(19) 0.0095(19) -0.0110(19)
C3 0.037(2) 0.042(2) 0.042(2) 0.0026(18) 0.017(2) -0.0046(19)
C2 0.041(3) 0.058(3) 0.053(3) 0.013(2) 0.008(2) -0.008(2)
O1 0.055(3) 0.106(4) 0.101(4) 0.012(4) 0.038(3) 0.017(3)

loop_
_atom_type_symbol
_atom_type_description
_atom_type_scat_dispersion_real
_atom_type_scat_dispersion_imag
_atom_type_scat_source
C C 0.0033 0.0016 'International Tables Vol C Tables 4.2.6.8 and 6.1.1.4'
H H 0.0000 0.0000 'International Tables Vol C Tables 4.2.6.8 and 6.1.1.4'
N N 0.0061 0.0033 'International Tables Vol C Tables 4.2.6.8 and 6.1.1.4'
O O 0.0106 0.0060 'International Tables Vol C Tables 4.2.6.8 and 6.1.1.4'
Mn Mn 0.3368 0.7283 'International Tables Vol C Tables 4.2.6.8 and 6.1.1.4'
Br Br -0.2901 2.4595 'International Tables Vol C Tables 4.2.6.8 and 6.1.1.4'

loop_
_geom_angle_atom_site_label_1
_geom_angle_atom_site_label_2
_geom_angle_atom_site_label_3
_geom_angle
_geom_angle_publ_flag
C2 Mn1 C3 86.2(2) y
C2 Mn1 C1 89.7(3) y
C3 Mn1 C1 91.2(2) y
C2 Mn1 N1 94.23(19) y
C3 Mn1 N1 177.56(18) y
C1 Mn1 N1 91.18(19) y
C2 Mn1 N2 173.26(19) y
C3 Mn1 N2 100.44(17) y
C1 Mn1 N2 91.12(18) y
N1 Mn1 N2 79.08(13) y
C2 Mn1 Br1 91.1(2) y
C3 Mn1 Br1 90.43(15) y
C1 Mn1 Br1 178.21(16) y
N1 Mn1 Br1 87.16(11) y
N2 Mn1 Br1 87.89(9) y
O1 C1 Mn1 176.6(8) ?
C9 N2 C10 119.4(3) ?
C9 N2 Mn1 112.8(3) ?
C10 N2 Mn1 127.8(3) ?
C4 N1 C8 117.3(4) ?
C4 N1 Mn1 128.4(3) ?
C8 N1 Mn1 114.3(3) ?
N1 C4 C5 123.4(4) ?
N1 C4 H4 118.3 ?
C5 C4 H4 118.3 ?
C4 C5 C6 119.2(4) ?
C4 C5 H5 120.4 ?
C6 C5 H5 120.4 ?
C5 C6 C7 118.8(4) ?
C5 C6 H6 120.6 ?
C7 C6 H6 120.6 ?
C8 C7 C6 118.7(4) ?
C8 C7 H7 120.6 ?
C6 C7 H7 120.6 ?
N1 C8 C7 122.5(4) ?
N1 C8 C9 114.5(4) ?
C7 C8 C9 123.0(4) ?
N2 C9 C8 119.3(4) ?
N2 C9 H9 120.3 ?
C8 C9 H9 120.3 ?
N2 C10 C11 114.0(3) ?
N2 C10 C17 108.5(3) ?
C11 C10 C17 108.6(4) ?
N2 C10 C19 107.1(3) ?
C11 C10 C19 108.5(3) ?
C17 C10 C19 110.2(3) ?
C16 C19 C10 109.6(4) ?
C16 C19 H19A 109.8 ?
C10 C19 H19A 109.8 ?
C16 C19 H19B 109.8 ?
C10 C19 H19B 109.8 ?
H19A C19 H19B 108.2 ?
C18 C16 C15 108.9(4) ?
C18 C16 C19 109.9(4) ?
C15 C16 C19 109.3(4) ?
C18 C16 H16 109.6 ?
C15 C16 H16 109.6 ?
C19 C16 H16 109.6 ?
C16 C15 C14 109.3(4) ?
C16 C15 H15A 109.8 ?
C14 C15 H15A 109.8 ?
C16 C15 H15B 109.8 ?
C14 C15 H15B 109.8 ?
H15A C15 H15B 108.3 ?
C13 C14 C17 109.6(4) ?
C13 C14 C15 109.9(4) ?
C17 C14 C15 110.3(4) ?
C13 C14 H14 109.0 ?
C17 C14 H14 109.0 ?
C15 C14 H14 109.0 ?
C14 C17 C10 109.1(4) ?
C14 C17 H17A 109.9 ?
C10 C17 H17A 109.9 ?
C14 C17 H17B 109.9 ?
C10 C17 H17B 109.9 ?
H17A C17 H17B 108.3 ?
C14 C13 C12 108.8(4) ?
C14 C13 H13A 109.9 ?
C12 C13 H13A 109.9 ?
C14 C13 H13B 109.9 ?
C12 C13 H13B 109.9 ?
H13A C13 H13B 108.3 ?
C18 C12 C13 110.0(5) ?
C18 C12 C11 108.8(4) ?
C13 C12 C11 110.0(4) ?
C18 C12 H12 109.3 ?
C13 C12 H12 109.3 ?
C11 C12 H12 109.3 ?
C12 C18 C16 109.7(4) ?
C12 C18 H18A 109.7 ?
C16 C18 H18A 109.7 ?
C12 C18 H18B 109.7 ?
C16 C18 H18B 109.7 ?
H18A C18 H18B 108.2 ?
C10 C11 C12 110.0(4) ?
C10 C11 H11A 109.7 ?
C12 C11 H11A 109.7 ?
C10 C11 H11B 109.7 ?
C12 C11 H11B 109.7 ?
H11A C11 H11B 108.2 ?
O3 C3 Mn1 174.4(4) ?
O2 C2 Mn1 178.5(5) ?

loop_
_geom_bond_atom_site_label_1
_geom_bond_atom_site_label_2
_geom_bond_distance
_geom_bond_publ_flag
Br1 Mn1 2.5216(9) y
Mn1 C2 1.807(5) y
Mn1 C3 1.807(5) y
Mn1 C1 1.959(8) y
Mn1 N1 2.051(4) y
Mn1 N2 2.106(3) y
C1 O1 0.852(7) ?
N2 C9 1.272(6) ?
N2 C10 1.503(5) ?
O3 C3 1.153(6) ?
O2 C2 1.135(7) ?
N1 C4 1.339(6) ?
N1 C8 1.351(6) ?
C4 C5 1.371(7) ?
C4 H4 0.9300 ?
C5 C6 1.373(7) ?
C5 H5 0.9300 ?
C6 C7 1.386(7) ?
C6 H6 0.9300 ?
C7 C8 1.385(6) ?
C7 H7 0.9300 ?
C8 C9 1.461(6) ?
C9 H9 0.9300 ?
C10 C11 1.531(6) ?
C10 C17 1.544(6) ?
C10 C19 1.549(6) ?
C19 C16 1.544(6) ?
C19 H19A 0.9700 ?
C19 H19B 0.9700 ?
C16 C18 1.527(8) ?
C16 C15 1.542(7) ?
C16 H16 0.9800 ?
C15 C14 1.535(8) ?
C15 H15A 0.9700 ?
C15 H15B 0.9700 ?
C14 C13 1.528(8) ?
C14 C17 1.540(6) ?
C14 H14 0.9800 ?
C17 H17A 0.9700 ?
C17 H17B 0.9700 ?
C13 C12 1.521(8) ?
C13 H13A 0.9700 ?
C13 H13B 0.9700 ?
C12 C18 1.531(7) ?
C12 C11 1.552(6) ?
C12 H12 0.9800 ?
C18 H18A 0.9700 ?
C18 H18B 0.9700 ?
C11 H11A 0.9700 ?
C11 H11B 0.9700 ?

loop_
_geom_hbond_atom_site_label_D
_geom_hbond_atom_site_label_H
_geom_hbond_atom_site_label_A
_geom_hbond_distance_DH
_geom_hbond_distance_HA
_geom_hbond_distance_DA
_geom_hbond_angle_DHA
_geom_hbond_site_symmetry_A
C9 H9 Br1 0.93 3.04 3.833(4) 144.2 1_565
C7 H7 Br1 0.93 2.88 3.719(5) 150.3 1_565
C4 H4 O2 0.93 2.62 3.272(6) 127.4 3_556
C9 H9 Br1 0.93 3.04 3.833(4) 144.2 1_565
C7 H7 Br1 0.93 2.88 3.719(5) 150.3 1_565
C4 H4 O2 0.93 2.62 3.272(6) 127.4 3_556
C4 H4 O2 0.93 2.62 3.272(6) 127.4 3_556
C7 H7 Br1 0.93 2.88 3.719(5) 150.3 1_565
C9 H9 Br1 0.93 3.04 3.833(4) 144.2 1_565

loop_
_geom_torsion_atom_site_label_1
_geom_torsion_atom_site_label_2
_geom_torsion_atom_site_label_3
_geom_torsion_atom_site_label_4
_geom_torsion
C8 N1 C4 C5 -2.0(8)
Mn1 N1 C4 C5 -179.9(4)
N1 C4 C5 C6 -0.2(9)
C4 C5 C6 C7 2.4(8)
C5 C6 C7 C8 -2.3(8)
C4 N1 C8 C7 2.1(7)
Mn1 N1 C8 C7 -179.7(4)
C4 N1 C8 C9 -177.8(4)
Mn1 N1 C8 C9 0.4(5)
C6 C7 C8 N1 0.0(8)
C6 C7 C8 C9 179.9(5)
C10 N2 C9 C8 179.3(4)
Mn1 N2 C9 C8 -1.2(5)
N1 C8 C9 N2 0.6(6)
C7 C8 C9 N2 -179.3(5)
C9 N2 C10 C11 -2.9(5)
Mn1 N2 C10 C11 177.7(3)
C9 N2 C10 C17 -124.0(4)
Mn1 N2 C10 C17 56.6(4)
C9 N2 C10 C19 117.1(4)
Mn1 N2 C10 C19 -62.3(4)
N2 C10 C19 C16 176.9(3)
C11 C10 C19 C16 -59.7(5)
C17 C10 C19 C16 59.1(4)
C10 C19 C16 C18 59.7(5)
C10 C19 C16 C15 -59.8(5)
C18 C16 C15 C14 -59.6(5)
C19 C16 C15 C14 60.5(5)
C16 C15 C14 C13 60.3(5)
C16 C15 C14 C17 -60.7(5)
C13 C14 C17 C10 -61.7(5)
C15 C14 C17 C10 59.4(5)
N2 C10 C17 C14 -175.4(4)
C11 C10 C17 C14 60.3(5)
C19 C10 C17 C14 -58.4(5)
C17 C14 C13 C12 61.2(5)
C15 C14 C13 C12 -60.2(6)
C14 C13 C12 C18 60.2(5)
C14 C13 C12 C11 -59.7(6)
C13 C12 C18 C16 -60.6(5)
C11 C12 C18 C16 60.0(5)
C15 C16 C18 C12 59.7(5)
C19 C16 C18 C12 -60.0(5)
N2 C10 C11 C12 179.8(4)
C17 C10 C11 C12 -59.1(5)
C19 C10 C11 C12 60.6(5)
C18 C12 C11 C10 -61.0(5)
C13 C12 C11 C10 59.6(5)
